data_1540022
loop_
_publ_author_name
'Nyawade, Eunice A.'
'Friedrich, Holger B.'
'Omondi, Bernard'
'Mpungose, Philani'

_publ_section_title
;
 Synthesis and Characterization of New
 (\h5-Cyclopentadienyl)dicarbonylruthenium(II) Amine Complexes: Their
 Application as Homogeneous Catalysts in Styrene Oxidation
;
_journal_issue 20
_journal_name_full Organometallics
_journal_page_first 4922
_journal_paper_doi 10.1021/acs.organomet.5b00564
_journal_volume 34
_journal_year 2015
_chemical_formula_moiety 'C14 H14 N O2 Ru, B F4'
_chemical_formula_sum 'C14 H14 B F4 N O2 Ru'
_chemical_formula_weight 416.14
_chemical_name_systematic
;
 ?
;
_space_group_IT_number 14
_symmetry_cell_setting monoclinic
_symmetry_space_group_name_Hall '-P 2yn'
_symmetry_space_group_name_H-M 'P 1 21/n 1'
_atom_sites_solution_hydrogens geom
_atom_sites_solution_primary direct
_atom_sites_solution_secondary difmap
_audit_creation_method SHELXL-97
_cell_angle_alpha 90.00
_cell_angle_beta 99.2360(10)
_cell_angle_gamma 90.00
_cell_formula_units_Z 8
_cell_length_a 10.4488(3)
_cell_length_b 9.7788(4)
_cell_length_c 31.7901(11)
_cell_measurement_reflns_used 40725
_cell_measurement_temperature 173(2)
_cell_measurement_theta_max 28.45
_cell_measurement_theta_min 1.98
_cell_volume 3206.1(2)
_computing_cell_refinement 'SAINT-plus (Bruker, 2008)'
_computing_data_collection 'APEX2 (Bruker, 2008)'
_computing_data_reduction 'SAINT-Plus and XPREP (Bruker, 2008)'
_computing_molecular_graphics 'ORTEP3 (Farrugia, 1997)'
_computing_publication_material 'WinGX (Farrugia, 1999)'
_computing_structure_refinement 'SHELXL-97 (Sheldrick, 2008)'
_computing_structure_solution 'SHELXS-97 (Sheldrick, 2008)'
_diffrn_ambient_temperature 173(2)
_diffrn_measured_fraction_theta_full 0.999
_diffrn_measured_fraction_theta_max 0.999
_diffrn_measurement_device_type 'Bruker Smart ApexII CCD'
_diffrn_measurement_method '\f and \w scans'
_diffrn_radiation_monochromator graphite
_diffrn_radiation_source 'fine-focus sealed tube'
_diffrn_radiation_type MoK\a
_diffrn_radiation_wavelength 0.71073
_diffrn_reflns_av_R_equivalents 0.0185
_diffrn_reflns_av_sigmaI/netI 0.0142
_diffrn_reflns_limit_h_max 14
_diffrn_reflns_limit_h_min -13
_diffrn_reflns_limit_k_max 13
_diffrn_reflns_limit_k_min -11
_diffrn_reflns_limit_l_max 42
_diffrn_reflns_limit_l_min -42
_diffrn_reflns_number 40725
_diffrn_reflns_theta_full 28.45
_diffrn_reflns_theta_max 28.45
_diffrn_reflns_theta_min 1.98
_diffrn_standards_decay_% 0
_diffrn_standards_interval_count 0
_diffrn_standards_interval_time 0
_diffrn_standards_number 0
_exptl_absorpt_coefficient_mu 1.025
_exptl_absorpt_correction_T_max 0.8698
_exptl_absorpt_correction_T_min 0.6907
_exptl_absorpt_correction_type multi-scan
_exptl_absorpt_process_details 'SADABS (Bruker, 2008)'
_exptl_crystal_colour colourless
_exptl_crystal_density_diffrn 1.724
_exptl_crystal_density_method 'not measured'
_exptl_crystal_description block
_exptl_crystal_F_000 1648
_exptl_crystal_size_max 0.39
_exptl_crystal_size_mid 0.28
_exptl_crystal_size_min 0.14
_refine_diff_density_max 0.827
_refine_diff_density_min -0.479
_refine_diff_density_rms 0.064
_refine_ls_extinction_method none
_refine_ls_goodness_of_fit_ref 1.090
_refine_ls_hydrogen_treatment constr
_refine_ls_matrix_type full
_refine_ls_number_parameters 415
_refine_ls_number_reflns 8054
_refine_ls_number_restraints 0
_refine_ls_restrained_S_all 1.090
_refine_ls_R_factor_all 0.0259
_refine_ls_R_factor_gt 0.0238
_refine_ls_shift/su_max 0.003
_refine_ls_shift/su_mean 0.000
_refine_ls_structure_factor_coef Fsqd
_refine_ls_weighting_details 'calc w=1/[\s^2^(Fo^2^)+(0.0176P)^2^+3.8350P] where P=(Fo^2^+2Fc^2^)/3'
_refine_ls_weighting_scheme calc
_refine_ls_wR_factor_gt 0.0546
_refine_ls_wR_factor_ref 0.0557
_reflns_number_gt 7602
_reflns_number_total 8054
_reflns_threshold_expression >2sigma(I)
_cod_data_source_file om5b00564_si_002.cif
_cod_data_source_block 13bo_hbf_ne6_0m
_cod_depositor_comments 'Adding full bibliography for 1540021--1540022.cif.'
_cod_original_cell_volume 3206.10(19)
_cod_original_sg_symbol_H-M P21/n
_cod_database_code 1540022

loop_
_symmetry_equiv_pos_as_xyz
'x, y, z'
'-x+1/2, y+1/2, -z+1/2'
'-x, -y, -z'
'x-1/2, -y-1/2, z-1/2'

loop_
_atom_site_label
_atom_site_type_symbol
_atom_site_fract_x
_atom_site_fract_y
_atom_site_fract_z
_atom_site_U_iso_or_equiv
_atom_site_adp_type
_atom_site_occupancy
_atom_site_symmetry_multiplicity
_atom_site_calc_flag
_atom_site_refinement_flags
C1 C 0.5946(3) 0.4080(3) 0.29719(7) 0.0478(7) Uani 1 1 d .
H1 H 0.6260 0.5048 0.2986 0.057 Uiso 1 1 calc R
C2 C 0.4674(2) 0.3648(3) 0.30139(7) 0.0375(5) Uani 1 1 d .
H2 H 0.3938 0.4250 0.3063 0.045 Uiso 1 1 calc R
C3 C 0.4676(2) 0.2205(3) 0.30073(6) 0.0337(5) Uani 1 1 d .
H3 H 0.3925 0.1609 0.3044 0.040 Uiso 1 1 calc R
C4 C 0.5913(2) 0.1741(3) 0.29594(7) 0.0399(5) Uani 1 1 d .
H4 H 0.6200 0.0765 0.2961 0.048 Uiso 1 1 calc R
C5 C 0.6710(2) 0.2918(3) 0.29319(7) 0.0474(7) Uani 1 1 d .
H5 H 0.7659 0.2913 0.2917 0.057 Uiso 1 1 calc R
C6 C 0.5252(2) 0.4538(2) 0.20449(7) 0.0311(4) Uani 1 1 d .
C7 C 0.59166(18) 0.1848(2) 0.20127(6) 0.0264(4) Uani 1 1 d .
C8 C 0.27154(19) 0.3084(2) 0.16516(6) 0.0270(4) Uani 1 1 d .
H8A H 0.3360 0.2991 0.1456 0.032 Uiso 1 1 calc R
H8B H 0.2591 0.4072 0.1700 0.032 Uiso 1 1 calc R
C9 C 0.14470(19) 0.2472(2) 0.14440(6) 0.0263(4) Uani 1 1 d .
C10 C 0.0286(2) 0.2826(3) 0.15787(7) 0.0349(5) Uani 1 1 d .
H10 H 0.0287 0.3467 0.1803 0.042 Uiso 1 1 calc R
C11 C -0.0875(2) 0.2243(3) 0.13849(8) 0.0435(6) Uani 1 1 d .
H11 H -0.1664 0.2488 0.1478 0.052 Uiso 1 1 calc R
C12 C -0.0885(2) 0.1313(3) 0.10603(8) 0.0444(6) Uani 1 1 d .
H12 H -0.1679 0.0914 0.0930 0.053 Uiso 1 1 calc R
C13 C 0.0255(2) 0.0963(3) 0.09251(9) 0.0463(6) Uani 1 1 d .
H13 H 0.0249 0.0324 0.0700 0.056 Uiso 1 1 calc R
C14 C 0.1422(2) 0.1544(3) 0.11171(7) 0.0360(5) Uani 1 1 d .
H14 H 0.2207 0.1296 0.1022 0.043 Uiso 1 1 calc R
C15 C 0.54869(19) 0.9168(2) 0.09471(7) 0.0299(4) Uani 1 1 d .
H15 H 0.5340 1.0137 0.1028 0.036 Uiso 1 1 calc R
C16 C 0.57454(19) 0.8708(2) 0.05412(7) 0.0318(5) Uani 1 1 d .
H16 H 0.5795 0.9296 0.0287 0.038 Uiso 1 1 calc R
C17 C 0.59860(18) 0.7291(2) 0.05710(7) 0.0282(4) Uani 1 1 d .
H17 H 0.6227 0.6702 0.0339 0.034 Uiso 1 1 calc R
C18 C 0.58879(17) 0.6849(2) 0.09894(6) 0.0249(4) Uani 1 1 d .
H18 H 0.6067 0.5906 0.1106 0.030 Uiso 1 1 calc R
C19 C 0.55871(18) 0.8024(2) 0.12216(6) 0.0255(4) Uani 1 1 d .
H19 H 0.5517 0.8045 0.1532 0.031 Uiso 1 1 calc R
C20 C 0.28665(18) 0.7098(2) 0.10781(6) 0.0283(4) Uani 1 1 d .
C21 C 0.2749(2) 0.8935(2) 0.04146(7) 0.0318(4) Uani 1 1 d .
C22 C 0.18788(19) 0.5657(3) 0.02200(7) 0.0360(5) Uani 1 1 d .
H22A H 0.1289 0.6455 0.0179 0.043 Uiso 1 1 calc R
H22B H 0.1785 0.5225 0.0495 0.043 Uiso 1 1 calc R
C23 C 0.14768(17) 0.4647(2) -0.01339(6) 0.0256(4) Uani 1 1 d .
C24 C 0.14056(17) 0.3262(2) -0.00478(6) 0.0274(4) Uani 1 1 d .
H24 H 0.1613 0.2944 0.0237 0.033 Uiso 1 1 calc R
C25 C 0.10342(18) 0.2337(2) -0.03753(7) 0.0279(4) Uani 1 1 d .
H25 H 0.0982 0.1390 -0.0313 0.033 Uiso 1 1 calc R
C26 C 0.07407(18) 0.2786(2) -0.07913(7) 0.0270(4) Uani 1 1 d .
H26 H 0.0492 0.2151 -0.1015 0.032 Uiso 1 1 calc R
C27 C 0.08104(19) 0.4165(2) -0.08803(6) 0.0282(4) Uani 1 1 d .
H27 H 0.0607 0.4478 -0.1166 0.034 Uiso 1 1 calc R
C28 C 0.11771(19) 0.5094(2) -0.05528(7) 0.0281(4) Uani 1 1 d .
H28 H 0.1223 0.6041 -0.0616 0.034 Uiso 1 1 calc R
N1 N 0.32291(14) 0.24163(17) 0.20647(5) 0.0215(3) Uani 1 1 d .
H1A H 0.3227 0.1487 0.2019 0.026 Uiso 1 1 calc R
H1B H 0.2652 0.2585 0.2249 0.026 Uiso 1 1 calc R
N2 N 0.32296(14) 0.61361(17) 0.02404(5) 0.0210(3) Uani 1 1 d .
H2A H 0.3314 0.6460 -0.0025 0.025 Uiso 1 1 calc R
H2B H 0.3762 0.5385 0.0291 0.025 Uiso 1 1 calc R
O1 O 0.5424(2) 0.55087(18) 0.18676(6) 0.0489(4) Uani 1 1 d .
O2 O 0.64625(15) 0.11549(18) 0.18181(5) 0.0379(4) Uani 1 1 d .
O3 O 0.22677(15) 0.6747(2) 0.13263(5) 0.0452(4) Uani 1 1 d .
O4 O 0.20560(18) 0.9722(2) 0.02439(6) 0.0532(5) Uani 1 1 d .
B1 B 0.0973(2) 0.3786(3) 0.27542(8) 0.0289(5) Uani 1 1 d .
B2 B 0.5292(2) 0.2862(3) 0.06839(8) 0.0312(5) Uani 1 1 d .
F1 F -0.03642(12) 0.37189(16) 0.26470(5) 0.0450(3) Uani 1 1 d .
F2 F 0.13007(14) 0.44140(15) 0.31503(4) 0.0408(3) Uani 1 1 d .
F3 F 0.14908(13) 0.45696(14) 0.24539(4) 0.0373(3) Uani 1 1 d .
F4 F 0.15057(13) 0.24826(14) 0.27585(5) 0.0383(3) Uani 1 1 d .
F5 F 0.41647(17) 0.2133(2) 0.06292(8) 0.0865(7) Uani 1 1 d .
F6 F 0.62470(14) 0.21071(14) 0.05301(5) 0.0427(3) Uani 1 1 d .
F7 F 0.5686(2) 0.3176(2) 0.11009(5) 0.0785(6) Uani 1 1 d .
F8 F 0.51165(14) 0.40544(13) 0.04392(4) 0.0404(3) Uani 1 1 d .
Ru1 Ru 0.512502(13) 0.296944(16) 0.238515(4) 0.02074(4) Uani 1 1 d .
Ru2 Ru 0.396820(13) 0.767147(15) 0.069378(4) 0.01757(4) Uani 1 1 d .

loop_
_atom_site_aniso_label
_atom_site_aniso_U_11
_atom_site_aniso_U_22
_atom_site_aniso_U_33
_atom_site_aniso_U_23
_atom_site_aniso_U_13
_atom_site_aniso_U_12
C1 0.0560(15) 0.0617(17) 0.0249(11) -0.0142(11) 0.0039(10) -0.0309(14)
C2 0.0385(12) 0.0542(15) 0.0204(9) -0.0120(9) 0.0069(8) -0.0035(10)
C3 0.0315(10) 0.0528(14) 0.0172(9) 0.0005(9) 0.0056(8) -0.0094(10)
C4 0.0375(12) 0.0596(16) 0.0217(10) 0.0088(10) 0.0018(8) 0.0074(11)
C5 0.0241(10) 0.094(2) 0.0222(10) -0.0010(12) -0.0009(8) -0.0109(12)
C6 0.0323(10) 0.0320(11) 0.0298(10) -0.0019(9) 0.0078(8) -0.0064(9)
C7 0.0198(8) 0.0343(11) 0.0258(9) 0.0024(8) 0.0053(7) -0.0028(8)
C8 0.0265(9) 0.0320(10) 0.0214(9) 0.0053(8) 0.0009(7) -0.0050(8)
C9 0.0229(9) 0.0308(10) 0.0237(9) 0.0089(8) -0.0007(7) -0.0039(8)
C10 0.0282(10) 0.0439(13) 0.0321(11) 0.0074(9) 0.0033(8) 0.0044(9)
C11 0.0223(10) 0.0578(16) 0.0494(14) 0.0215(12) 0.0032(9) 0.0016(10)
C12 0.0289(11) 0.0481(15) 0.0505(14) 0.0176(12) -0.0109(10) -0.0137(10)
C13 0.0414(13) 0.0465(15) 0.0470(14) -0.0074(12) -0.0046(11) -0.0149(11)
C14 0.0272(10) 0.0439(13) 0.0361(11) -0.0055(10) 0.0021(8) -0.0067(9)
C15 0.0259(9) 0.0242(10) 0.0370(11) -0.0033(8) -0.0027(8) -0.0045(8)
C16 0.0229(9) 0.0407(12) 0.0308(10) 0.0091(9) 0.0020(8) -0.0098(8)
C17 0.0147(8) 0.0408(12) 0.0302(10) -0.0066(9) 0.0065(7) -0.0030(8)
C18 0.0154(8) 0.0269(10) 0.0310(10) -0.0003(8) -0.0005(7) 0.0022(7)
C19 0.0190(8) 0.0325(10) 0.0230(9) -0.0028(8) -0.0025(7) -0.0015(7)
C20 0.0193(8) 0.0433(12) 0.0216(9) -0.0069(8) 0.0012(7) -0.0024(8)
C21 0.0302(10) 0.0304(11) 0.0331(11) -0.0026(9) -0.0001(8) 0.0050(8)
C22 0.0199(9) 0.0517(14) 0.0388(12) -0.0238(10) 0.0114(8) -0.0116(9)
C23 0.0150(8) 0.0366(11) 0.0262(9) -0.0109(8) 0.0059(7) -0.0043(7)
C24 0.0171(8) 0.0407(12) 0.0235(9) 0.0012(8) 0.0010(7) -0.0024(8)
C25 0.0203(8) 0.0262(10) 0.0356(11) 0.0012(8) -0.0005(8) -0.0008(7)
C26 0.0209(8) 0.0295(10) 0.0292(10) -0.0082(8) -0.0007(7) 0.0003(7)
C27 0.0276(9) 0.0332(11) 0.0230(9) 0.0000(8) 0.0021(7) 0.0019(8)
C28 0.0264(9) 0.0244(10) 0.0342(10) -0.0025(8) 0.0074(8) -0.0008(8)
N1 0.0178(7) 0.0269(8) 0.0198(7) 0.0016(6) 0.0027(6) -0.0010(6)
N2 0.0151(7) 0.0272(8) 0.0211(7) -0.0046(6) 0.0044(5) -0.0012(6)
O1 0.0677(12) 0.0338(9) 0.0481(10) 0.0069(8) 0.0185(9) -0.0100(9)
O2 0.0340(8) 0.0437(9) 0.0395(9) -0.0011(7) 0.0167(7) 0.0046(7)
O3 0.0316(8) 0.0812(14) 0.0250(8) -0.0079(8) 0.0111(6) -0.0159(8)
O4 0.0495(11) 0.0420(10) 0.0620(12) 0.0079(9) -0.0095(9) 0.0199(9)
B1 0.0280(11) 0.0304(12) 0.0303(11) 0.0012(9) 0.0110(9) 0.0016(9)
B2 0.0292(11) 0.0328(12) 0.0331(12) 0.0133(10) 0.0095(9) 0.0054(9)
F1 0.0259(6) 0.0511(9) 0.0598(9) -0.0025(7) 0.0119(6) 0.0023(6)
F2 0.0526(8) 0.0422(8) 0.0290(7) -0.0024(6) 0.0112(6) -0.0004(6)
F3 0.0458(7) 0.0367(7) 0.0333(7) 0.0040(5) 0.0178(6) -0.0002(6)
F4 0.0395(7) 0.0309(7) 0.0462(8) 0.0039(6) 0.0116(6) 0.0063(6)
F5 0.0359(9) 0.0757(14) 0.150(2) 0.0434(14) 0.0213(11) -0.0081(9)
F6 0.0419(8) 0.0367(8) 0.0521(8) 0.0102(6) 0.0148(6) 0.0154(6)
F7 0.0999(15) 0.1114(17) 0.0245(8) 0.0110(9) 0.0114(8) 0.0362(13)
F8 0.0605(9) 0.0290(7) 0.0357(7) 0.0096(5) 0.0200(6) 0.0143(6)
Ru1 0.01720(7) 0.02785(8) 0.01754(7) -0.00095(5) 0.00394(5) -0.00423(5)
Ru2 0.01536(7) 0.02033(7) 0.01686(7) -0.00134(5) 0.00211(5) 0.00139(5)

loop_
_atom_type_symbol
_atom_type_description
_atom_type_scat_dispersion_real
_atom_type_scat_dispersion_imag
_atom_type_scat_source
C C 0.0033 0.0016 'International Tables Vol C Tables 4.2.6.8 and 6.1.1.4'
H H 0.0000 0.0000 'International Tables Vol C Tables 4.2.6.8 and 6.1.1.4'
N N 0.0061 0.0033 'International Tables Vol C Tables 4.2.6.8 and 6.1.1.4'
O O 0.0106 0.0060 'International Tables Vol C Tables 4.2.6.8 and 6.1.1.4'
B B 0.0013 0.0007 'International Tables Vol C Tables 4.2.6.8 and 6.1.1.4'
F F 0.0171 0.0103 'International Tables Vol C Tables 4.2.6.8 and 6.1.1.4'
Ru Ru -1.2594 0.8363 'International Tables Vol C Tables 4.2.6.8 and 6.1.1.4'

loop_
_geom_angle_atom_site_label_1
_geom_angle_atom_site_label_2
_geom_angle_atom_site_label_3
_geom_angle
C5 C1 C2 108.7(2)
C5 C1 Ru1 71.06(13)
C2 C1 Ru1 71.98(12)
C5 C1 H1 125.6
C2 C1 H1 125.6
Ru1 C1 H1 125.6
C3 C2 C1 107.0(2)
C3 C2 Ru1 71.80(12)
C1 C2 Ru1 70.64(12)
C3 C2 H2 126.4
C1 C2 H2 126.4
Ru1 C2 H2 126.4
C4 C3 C2 109.3(2)
C4 C3 Ru1 71.56(12)
C2 C3 Ru1 71.32(12)
C4 C3 H3 125.3
C2 C3 H3 125.3
Ru1 C3 H3 125.3
C3 C4 C5 107.6(2)
C3 C4 Ru1 71.85(13)
C5 C4 Ru1 70.04(13)
C3 C4 H4 126.2
C5 C4 H4 126.2
Ru1 C4 H4 126.2
C1 C5 C4 107.4(2)
C1 C5 Ru1 71.75(13)
C4 C5 Ru1 72.24(12)
C1 C5 H5 126.1
C4 C5 H5 126.1
Ru1 C5 H5 126.1
O1 C6 Ru1 173.7(2)
O2 C7 Ru1 174.46(18)
N1 C8 C9 112.34(16)
N1 C8 H8A 109.1
C9 C8 H8A 109.1
N1 C8 H8B 109.1
C9 C8 H8B 109.1
H8A C8 H8B 107.9
C14 C9 C10 118.91(19)
C14 C9 C8 120.09(19)
C10 C9 C8 121.0(2)
C11 C10 C9 120.1(2)
C11 C10 H10 119.9
C9 C10 H10 119.9
C12 C11 C10 120.4(2)
C12 C11 H11 119.8
C10 C11 H11 119.8
C13 C12 C11 119.8(2)
C13 C12 H12 120.1
C11 C12 H12 120.1
C12 C13 C14 120.2(2)
C12 C13 H13 119.9
C14 C13 H13 119.9
C9 C14 C13 120.6(2)
C9 C14 H14 119.7
C13 C14 H14 119.7
C19 C15 C16 107.56(19)
C19 C15 Ru2 71.26(11)
C16 C15 Ru2 72.08(11)
C19 C15 H15 126.1
C16 C15 H15 126.1
Ru2 C15 H15 126.1
C17 C16 C15 107.80(18)
C17 C16 Ru2 71.64(11)
C15 C16 Ru2 70.35(11)
C17 C16 H16 126.1
C15 C16 H16 126.1
Ru2 C16 H16 126.1
C16 C17 C18 108.94(18)
C16 C17 Ru2 71.65(11)
C18 C17 Ru2 71.03(10)
C16 C17 H17 125.5
C18 C17 H17 125.5
Ru2 C17 H17 125.5
C17 C18 C19 107.10(18)
C17 C18 Ru2 71.90(11)
C19 C18 Ru2 70.66(10)
C17 C18 H18 126.4
C19 C18 H18 126.4
Ru2 C18 H18 126.4
C15 C19 C18 108.59(18)
C15 C19 Ru2 71.50(11)
C18 C19 Ru2 71.76(10)
C15 C19 H19 125.7
C18 C19 H19 125.7
Ru2 C19 H19 125.7
O3 C20 Ru2 176.03(18)
O4 C21 Ru2 177.4(2)
N2 C22 C23 113.00(16)
N2 C22 H22A 109.0
C23 C22 H22A 109.0
N2 C22 H22B 109.0
C23 C22 H22B 109.0
H22A C22 H22B 107.8
C24 C23 C28 119.06(18)
C24 C23 C22 120.7(2)
C28 C23 C22 120.2(2)
C23 C24 C25 120.43(19)
C23 C24 H24 119.8
C25 C24 H24 119.8
C26 C25 C24 120.2(2)
C26 C25 H25 119.9
C24 C25 H25 119.9
C25 C26 C27 119.74(19)
C25 C26 H26 120.1
C27 C26 H26 120.1
C26 C27 C28 120.11(19)
C26 C27 H27 119.9
C28 C27 H27 119.9
C27 C28 C23 120.4(2)
C27 C28 H28 119.8
C23 C28 H28 119.8
C8 N1 Ru1 118.89(12)
C8 N1 H1A 107.6
Ru1 N1 H1A 107.6
C8 N1 H1B 107.6
Ru1 N1 H1B 107.6
H1A N1 H1B 107.0
C22 N2 Ru2 119.41(12)
C22 N2 H2A 107.5
Ru2 N2 H2A 107.5
C22 N2 H2B 107.5
Ru2 N2 H2B 107.5
H2A N2 H2B 107.0
F1 B1 F4 110.19(19)
F1 B1 F2 109.55(18)
F4 B1 F2 110.83(19)
F1 B1 F3 110.07(19)
F4 B1 F3 108.13(17)
F2 B1 F3 108.03(19)
F7 B2 F5 111.2(2)
F7 B2 F6 109.9(2)
F5 B2 F6 109.3(2)
F7 B2 F8 110.3(2)
F5 B2 F8 109.4(2)
F6 B2 F8 106.54(17)
C6 Ru1 C7 91.96(9)
C6 Ru1 N1 94.41(8)
C7 Ru1 N1 91.13(7)
C6 Ru1 C5 110.90(10)
C7 Ru1 C5 97.55(10)
N1 Ru1 C5 152.81(8)
C6 Ru1 C1 91.76(10)
C7 Ru1 C1 131.42(10)
N1 Ru1 C1 136.75(9)
C5 Ru1 C1 37.19(11)
C6 Ru1 C2 108.40(10)
C7 Ru1 C2 155.25(9)
N1 Ru1 C2 100.88(7)
C5 Ru1 C2 62.54(9)
C1 Ru1 C2 37.38(9)
C6 Ru1 C4 148.61(10)
C7 Ru1 C4 93.37(9)
N1 Ru1 C4 116.37(8)
C5 Ru1 C4 37.72(10)
C1 Ru1 C4 62.06(11)
C2 Ru1 C4 61.92(9)
C6 Ru1 C3 145.16(9)
C7 Ru1 C3 122.25(9)
N1 Ru1 C3 91.54(7)
C5 Ru1 C3 62.06(8)
C1 Ru1 C3 61.65(9)
C2 Ru1 C3 36.88(9)
C4 Ru1 C3 36.59(8)
C21 Ru2 C20 93.60(9)
C21 Ru2 N2 89.96(8)
C20 Ru2 N2 92.06(7)
C21 Ru2 C19 129.08(9)
C20 Ru2 C19 91.54(8)
N2 Ru2 C19 140.44(7)
C21 Ru2 C15 97.38(9)
C20 Ru2 C15 115.84(8)
N2 Ru2 C15 150.45(7)
C19 Ru2 C15 37.24(8)
C21 Ru2 C18 158.23(9)
C20 Ru2 C18 102.74(8)
N2 Ru2 C18 103.54(7)
C19 Ru2 C18 37.58(7)
C15 Ru2 C18 62.63(8)
C21 Ru2 C17 127.59(9)
C20 Ru2 C17 138.71(9)
N2 Ru2 C17 90.81(7)
C19 Ru2 C17 61.98(7)
C15 Ru2 C17 62.12(8)
C18 Ru2 C17 37.07(7)
C21 Ru2 C16 97.04(9)
C20 Ru2 C16 152.44(8)
N2 Ru2 C16 113.24(7)
C19 Ru2 C16 62.16(8)
C15 Ru2 C16 37.57(8)
C18 Ru2 C16 62.08(8)
C17 Ru2 C16 36.71(8)

loop_
_geom_bond_atom_site_label_1
_geom_bond_atom_site_label_2
_geom_bond_distance
C1 C5 1.406(4)
C1 C2 1.422(3)
C1 Ru1 2.210(2)
C1 H1 1.0000
C2 C3 1.411(4)
C2 Ru1 2.227(2)
C2 H2 1.0000
C3 C4 1.401(3)
C3 Ru1 2.233(2)
C3 H3 1.0000
C4 C5 1.432(4)
C4 Ru1 2.230(2)
C4 H4 1.0000
C5 Ru1 2.201(2)
C5 H5 1.0000
C6 O1 1.133(3)
C6 Ru1 1.894(2)
C7 O2 1.132(3)
C7 Ru1 1.898(2)
C8 N1 1.487(2)
C8 C9 1.506(3)
C8 H8A 0.9900
C8 H8B 0.9900
C9 C14 1.377(3)
C9 C10 1.393(3)
C10 C11 1.391(3)
C10 H10 0.9500
C11 C12 1.374(4)
C11 H11 0.9500
C12 C13 1.374(4)
C12 H12 0.9500
C13 C14 1.393(3)
C13 H13 0.9500
C14 H14 0.9500
C15 C19 1.412(3)
C15 C16 1.433(3)
C15 Ru2 2.2132(19)
C15 H15 1.0000
C16 C17 1.408(3)
C16 Ru2 2.2361(19)
C16 H16 1.0000
C17 C18 1.418(3)
C17 Ru2 2.2360(18)
C17 H17 1.0000
C18 C19 1.428(3)
C18 Ru2 2.2247(18)
C18 H18 1.0000
C19 Ru2 2.2101(18)
C19 H19 1.0000
C20 O3 1.136(3)
C20 Ru2 1.893(2)
C21 O4 1.134(3)
C21 Ru2 1.890(2)
C22 N2 1.479(2)
C22 C23 1.505(3)
C22 H22A 0.9900
C22 H22B 0.9900
C23 C24 1.386(3)
C23 C28 1.389(3)
C24 C25 1.387(3)
C24 H24 0.9500
C25 C26 1.381(3)
C25 H25 0.9500
C26 C27 1.382(3)
C26 H26 0.9500
C27 C28 1.388(3)
C27 H27 0.9500
C28 H28 0.9500
N1 Ru1 2.1464(15)
N1 H1A 0.9200
N1 H1B 0.9200
N2 Ru2 2.1378(15)
N2 H2A 0.9200
N2 H2B 0.9200
B1 F1 1.386(3)
B1 F4 1.390(3)
B1 F2 1.393(3)
B1 F3 1.399(3)
B2 F7 1.359(3)
B2 F5 1.364(3)
B2 F6 1.392(3)
B2 F8 1.397(3)

loop_
_geom_torsion_atom_site_label_1
_geom_torsion_atom_site_label_2
_geom_torsion_atom_site_label_3
_geom_torsion_atom_site_label_4
_geom_torsion
C5 C1 C2 C3 1.1(3)
Ru1 C1 C2 C3 63.03(15)
C5 C1 C2 Ru1 -61.92(16)
C1 C2 C3 C4 -0.4(2)
Ru1 C2 C3 C4 61.86(15)
C1 C2 C3 Ru1 -62.27(15)
C2 C3 C4 C5 -0.4(2)
Ru1 C3 C4 C5 61.28(15)
C2 C3 C4 Ru1 -61.71(15)
C2 C1 C5 C4 -1.4(3)
Ru1 C1 C5 C4 -63.88(15)
C2 C1 C5 Ru1 62.50(16)
C3 C4 C5 C1 1.1(2)
Ru1 C4 C5 C1 63.56(16)
C3 C4 C5 Ru1 -62.45(15)
N1 C8 C9 C14 -100.6(2)
N1 C8 C9 C10 79.1(2)
C14 C9 C10 C11 0.2(3)
C8 C9 C10 C11 -179.5(2)
C9 C10 C11 C12 0.1(4)
C10 C11 C12 C13 -0.3(4)
C11 C12 C13 C14 0.3(4)
C10 C9 C14 C13 -0.2(3)
C8 C9 C14 C13 179.5(2)
C12 C13 C14 C9 0.0(4)
C19 C15 C16 C17 0.6(2)
Ru2 C15 C16 C17 -62.23(13)
C19 C15 C16 Ru2 62.84(13)
C15 C16 C17 C18 -0.2(2)
Ru2 C16 C17 C18 -61.58(13)
C15 C16 C17 Ru2 61.41(14)
C16 C17 C18 C19 -0.3(2)
Ru2 C17 C18 C19 -62.28(12)
C16 C17 C18 Ru2 61.97(13)
C16 C15 C19 C18 -0.8(2)
Ru2 C15 C19 C18 62.57(13)
C16 C15 C19 Ru2 -63.37(13)
C17 C18 C19 C15 0.7(2)
Ru2 C18 C19 C15 -62.40(13)
C17 C18 C19 Ru2 63.10(13)
N2 C22 C23 C24 103.3(2)
N2 C22 C23 C28 -76.4(3)
C28 C23 C24 C25 -0.3(3)
C22 C23 C24 C25 179.99(17)
C23 C24 C25 C26 0.5(3)
C24 C25 C26 C27 -0.4(3)
C25 C26 C27 C28 0.2(3)
C26 C27 C28 C23 0.0(3)
C24 C23 C28 C27 0.1(3)
C22 C23 C28 C27 179.77(18)
C9 C8 N1 Ru1 173.43(13)
C23 C22 N2 Ru2 176.12(15)
O1 C6 Ru1 C7 -100.7(19)
O1 C6 Ru1 N1 168.0(19)
O1 C6 Ru1 C5 -1.9(19)
O1 C6 Ru1 C1 30.8(19)
O1 C6 Ru1 C2 65.0(19)
O1 C6 Ru1 C4 -1(2)
O1 C6 Ru1 C3 68.9(19)
O2 C7 Ru1 C6 122.0(19)
O2 C7 Ru1 N1 -143.6(19)
O2 C7 Ru1 C5 10.6(19)
O2 C7 Ru1 C1 28(2)
O2 C7 Ru1 C2 -24(2)
O2 C7 Ru1 C4 -27.1(19)
O2 C7 Ru1 C3 -51.1(19)
C8 N1 Ru1 C6 13.59(15)
C8 N1 Ru1 C7 -78.46(15)
C8 N1 Ru1 C5 172.5(2)
C8 N1 Ru1 C1 110.88(17)
C8 N1 Ru1 C2 123.29(15)
C8 N1 Ru1 C4 -172.79(14)
C8 N1 Ru1 C3 159.23(15)
C1 C5 Ru1 C6 63.33(16)
C4 C5 Ru1 C6 179.25(14)
C1 C5 Ru1 C7 158.35(15)
C4 C5 Ru1 C7 -85.73(15)
C1 C5 Ru1 N1 -94.1(2)
C4 C5 Ru1 N1 21.8(3)
C4 C5 Ru1 C1 115.9(2)
C1 C5 Ru1 C2 -37.18(14)
C4 C5 Ru1 C2 78.74(15)
C1 C5 Ru1 C4 -115.9(2)
C1 C5 Ru1 C3 -79.04(15)
C4 C5 Ru1 C3 36.88(14)
C5 C1 Ru1 C6 -123.36(15)
C2 C1 Ru1 C6 118.68(17)
C5 C1 Ru1 C7 -29.2(2)
C2 C1 Ru1 C7 -147.15(16)
C5 C1 Ru1 N1 138.30(14)
C2 C1 Ru1 N1 20.3(2)
C2 C1 Ru1 C5 -118.0(2)
C5 C1 Ru1 C2 118.0(2)
C5 C1 Ru1 C4 38.53(14)
C2 C1 Ru1 C4 -79.43(17)
C5 C1 Ru1 C3 80.23(16)
C2 C1 Ru1 C3 -37.72(15)
C3 C2 Ru1 C6 176.27(13)
C1 C2 Ru1 C6 -67.54(18)
C3 C2 Ru1 C7 -39.9(3)
C1 C2 Ru1 C7 76.3(3)
C3 C2 Ru1 N1 77.84(14)
C1 C2 Ru1 N1 -165.96(17)
C3 C2 Ru1 C5 -79.21(16)
C1 C2 Ru1 C5 36.99(17)
C3 C2 Ru1 C1 -116.2(2)
C3 C2 Ru1 C4 -36.36(13)
C1 C2 Ru1 C4 79.84(18)
C1 C2 Ru1 C3 116.2(2)
C3 C4 Ru1 C6 115.84(19)
C5 C4 Ru1 C6 -1.3(3)
C3 C4 Ru1 C7 -144.83(15)
C5 C4 Ru1 C7 97.99(16)
C3 C4 Ru1 N1 -51.89(17)
C5 C4 Ru1 N1 -169.07(14)
C3 C4 Ru1 C5 117.2(2)
C3 C4 Ru1 C1 79.21(16)
C5 C4 Ru1 C1 -37.98(15)
C3 C4 Ru1 C2 36.65(14)
C5 C4 Ru1 C2 -80.54(16)
C5 C4 Ru1 C3 -117.2(2)
C4 C3 Ru1 C6 -124.87(19)
C2 C3 Ru1 C6 -6.2(2)
C4 C3 Ru1 C7 42.84(18)
C2 C3 Ru1 C7 161.50(13)
C4 C3 Ru1 N1 135.15(15)
C2 C3 Ru1 N1 -106.19(13)
C4 C3 Ru1 C5 -38.02(16)
C2 C3 Ru1 C5 80.63(16)
C4 C3 Ru1 C1 -80.42(17)
C2 C3 Ru1 C1 38.24(15)
C4 C3 Ru1 C2 -118.7(2)
C2 C3 Ru1 C4 118.7(2)
O4 C21 Ru2 C20 150(5)
O4 C21 Ru2 N2 -118(5)
O4 C21 Ru2 C19 55(5)
O4 C21 Ru2 C15 34(5)
O4 C21 Ru2 C18 11(5)
O4 C21 Ru2 C17 -27(5)
O4 C21 Ru2 C16 -4(5)
O3 C20 Ru2 C21 -144(3)
O3 C20 Ru2 N2 126(3)
O3 C20 Ru2 C19 -14(3)
O3 C20 Ru2 C15 -44(3)
O3 C20 Ru2 C18 22(3)
O3 C20 Ru2 C17 33(3)
O3 C20 Ru2 C16 -31(3)
C22 N2 Ru2 C21 -64.17(17)
C22 N2 Ru2 C20 29.44(17)
C22 N2 Ru2 C19 124.35(17)
C22 N2 Ru2 C15 -169.19(17)
C22 N2 Ru2 C18 133.07(16)
C22 N2 Ru2 C17 168.24(17)
C22 N2 Ru2 C16 -161.81(16)
C15 C19 Ru2 C21 -37.36(17)
C18 C19 Ru2 C21 -155.01(13)
C15 C19 Ru2 C20 -133.26(14)
C18 C19 Ru2 C20 109.09(13)
C15 C19 Ru2 N2 131.65(13)
C18 C19 Ru2 N2 13.99(17)
C18 C19 Ru2 C15 -117.66(17)
C15 C19 Ru2 C18 117.66(17)
C15 C19 Ru2 C17 79.90(13)
C18 C19 Ru2 C17 -37.75(12)
C15 C19 Ru2 C16 38.14(13)
C18 C19 Ru2 C16 -79.51(13)
C19 C15 Ru2 C21 151.64(13)
C16 C15 Ru2 C21 -91.96(14)
C19 C15 Ru2 C20 53.99(15)
C16 C15 Ru2 C20 170.39(13)
C19 C15 Ru2 N2 -105.23(17)
C16 C15 Ru2 N2 11.2(2)
C16 C15 Ru2 C19 116.40(18)
C19 C15 Ru2 C18 -37.46(12)
C16 C15 Ru2 C18 78.93(13)
C19 C15 Ru2 C17 -79.51(13)
C16 C15 Ru2 C17 36.89(12)
C19 C15 Ru2 C16 -116.40(18)
C17 C18 Ru2 C21 -54.1(3)
C19 C18 Ru2 C21 62.2(3)
C17 C18 Ru2 C20 168.14(13)
C19 C18 Ru2 C20 -75.59(13)
C17 C18 Ru2 N2 72.85(13)
C19 C18 Ru2 N2 -170.89(11)
C17 C18 Ru2 C19 -116.27(17)
C17 C18 Ru2 C15 -79.14(13)
C19 C18 Ru2 C15 37.12(12)
C19 C18 Ru2 C17 116.27(17)
C17 C18 Ru2 C16 -36.52(12)
C19 C18 Ru2 C16 79.75(13)
C16 C17 Ru2 C21 39.32(16)
C18 C17 Ru2 C21 157.72(13)
C16 C17 Ru2 C20 -136.08(14)
C18 C17 Ru2 C20 -17.68(18)
C16 C17 Ru2 N2 129.88(13)
C18 C17 Ru2 N2 -111.71(12)
C16 C17 Ru2 C19 -80.13(13)
C18 C17 Ru2 C19 38.28(12)
C16 C17 Ru2 C15 -37.75(12)
C18 C17 Ru2 C15 80.65(13)
C16 C17 Ru2 C18 -118.40(18)
C18 C17 Ru2 C16 118.40(18)
C17 C16 Ru2 C21 -149.61(13)
C15 C16 Ru2 C21 92.97(14)
C17 C16 Ru2 C20 98.5(2)
C15 C16 Ru2 C20 -19.0(3)
C17 C16 Ru2 N2 -56.62(13)
C15 C16 Ru2 N2 -174.03(11)
C17 C16 Ru2 C19 79.61(13)
C15 C16 Ru2 C19 -37.81(12)
C17 C16 Ru2 C15 117.42(18)
C17 C16 Ru2 C18 36.87(12)
C15 C16 Ru2 C18 -80.54(13)
C15 C16 Ru2 C17 -117.42(18)
